data_7160235
loop_
_publ_author_name
'Nagai, Shun'
'Ogoshi, Sensuke'
'Hoshimoto, Yoichi'

_publ_section_title
;
 Transformation of CO<sub>2</sub> and isocyanates mediated by
 <i>N</i>-borane-substituted cyclic phosphine imides (BCPIs) <i>via</i>
 &#x3bb;<sup>5</sup>-oxazaphosphetanes.
;
_journal_name_full 'Organic &amp; biomolecular chemistry'
_journal_paper_doi 10.1039/d4ob01565g
_journal_year 2024
_chemical_formula_moiety '2(C4 H8 O), C54 H54 B2 N4'
_chemical_formula_sum 'C62 H70 B2 N4 O2'
_chemical_formula_weight 924.84
_space_group_crystal_system monoclinic
_space_group_IT_number 14
_space_group_name_Hall '-P 2ybc'
_space_group_name_H-M_alt 'P 1 21/c 1'
_atom_sites_solution_hydrogens geom
_atom_sites_solution_primary dual
_audit_block_doi 10.5517/ccdc.csd.cc2f6qs5
_audit_creation_date 2023-02-02
_audit_creation_method
;
Olex2 1.5
(compiled 2022.04.07 svn.rca3783a0 for OlexSys, GUI svn.r6498)
;
_audit_update_record
;
2023-02-09 deposited with the CCDC.	2024-11-06 downloaded from the CCDC.
;
_cell_angle_alpha 90
_cell_angle_beta 95.160(2)
_cell_angle_gamma 90
_cell_formula_units_Z 4
_cell_length_a 12.7952(3)
_cell_length_b 19.5207(4)
_cell_length_c 20.9941(4)
_cell_measurement_reflns_used 29121
_cell_measurement_temperature 123.15
_cell_measurement_theta_max 77.3120
_cell_measurement_theta_min 3.4890
_cell_volume 5222.47(19)
_computing_cell_refinement 'CrysAlisPro 1.171.40.43a (Rigaku OD, 2019)'
_computing_data_collection 'CrysAlisPro 1.171.40.43a (Rigaku OD, 2019)'
_computing_data_reduction 'CrysAlisPro 1.171.40.43a (Rigaku OD, 2019)'
_computing_molecular_graphics 'Olex2 1.5 (Dolomanov et al., 2009)'
_computing_publication_material 'Olex2 1.5 (Dolomanov et al., 2009)'
_computing_structure_refinement 'SHELXL 2013/4 (Sheldrick, 2015)'
_computing_structure_solution 'SHELXT  (Sheldrick, 2015)'
_diffrn_ambient_temperature 123.15
_diffrn_detector 'CCD plate'
_diffrn_detector_area_resol_mean 10.0000
_diffrn_detector_type HyPix
_diffrn_measured_fraction_theta_full 0.987
_diffrn_measured_fraction_theta_max 0.987
_diffrn_measurement_details
;
List of Runs (angles in degrees, time in seconds):

  # Type    Start    End  Width  t~exp~   \w     \q     \k     \f   Frames
#--------------------------------------------------------------------------
  1  \w     42.00 124.00   0.50    1.44    --   50.04  23.00 -26.00  164
  2  \w     13.00  58.00   0.50    1.44    --   50.04 -23.00 167.00   90
  3  \w    -55.00 -29.00   0.50    1.44    --  -53.16  23.00 -26.00   52
  4  \w   -100.00 -48.00   0.50    1.44    --  -53.16 -23.00 167.00  104
  5  \w     75.00 100.00   0.50    1.44    --   66.50  23.00 -26.00   50
  6  \w     34.00  59.00   0.50    1.44    --   66.50 -23.00 167.00   50
  7  \w   -163.00-137.00   0.50    1.44    -- -105.75 -23.00 167.00   52
  8  \w   -113.00 -38.00   0.50    1.44    -- -105.75  23.00 -26.00  150
  9  \w     90.00 120.00   0.50    1.44    --   50.04 125.00-150.00   60
 10  \w   -124.00 -74.00   0.50    1.44    --  -53.16-125.00 -30.00  100
 11  \w     -5.00  72.00   0.50    1.44    --   66.50 -37.00 -30.00  154
 12  \w   -100.00 -34.00   0.50    1.44    -- -105.75  37.00 150.00  132
 13  \w   -118.00 -41.00   0.50    1.44    -- -105.75  57.00-120.00  154
 14  \w   -173.00 -99.00   0.50    1.44    -- -105.75 -19.00  90.00  148
 15  \w   -138.00-105.00   0.50    1.44    -- -105.75 -19.00-180.00   66
 16  \w    -68.00 -42.00   0.50    1.44    -- -105.75 125.00   0.00   52
 17  \w   -106.00 -79.00   0.50    1.44    -- -105.75 125.00   0.00   54
 18  \w   -105.00 -35.00   0.50    1.44    -- -105.75  19.00  60.00  140
 19  \w   -112.00 -60.00   0.50    1.44    -- -105.75  57.00 150.00  104
 20  \w    -99.00 -62.00   0.50    1.44    -- -105.75 125.00 -30.00   74
;
_diffrn_measurement_device 'four-circle diffractometer'
_diffrn_measurement_device_type 'XtaLAB Synergy, Single source at offset/far, HyPix'
_diffrn_measurement_method '\w scans'
_diffrn_orient_matrix_type 'CrysAlisPro convention (1999,Acta A55,543-557)'
_diffrn_orient_matrix_UB_11 -0.1104253000
_diffrn_orient_matrix_UB_12 0.0078792000
_diffrn_orient_matrix_UB_13 0.0229013000
_diffrn_orient_matrix_UB_21 0.0491048000
_diffrn_orient_matrix_UB_22 0.0223683000
_diffrn_orient_matrix_UB_23 0.0664665000
_diffrn_orient_matrix_UB_31 -0.0029878000
_diffrn_orient_matrix_UB_32 0.0752665000
_diffrn_orient_matrix_UB_33 -0.0220764000
_diffrn_radiation_monochromator mirror
_diffrn_radiation_probe x-ray
_diffrn_radiation_type 'Cu K\a'
_diffrn_radiation_wavelength 1.54184
_diffrn_reflns_av_unetI/netI 0.0360
_diffrn_reflns_Laue_measured_fraction_full 0.987
_diffrn_reflns_Laue_measured_fraction_max 0.987
_diffrn_reflns_limit_h_max 15
_diffrn_reflns_limit_h_min -15
_diffrn_reflns_limit_k_max 23
_diffrn_reflns_limit_k_min 0
_diffrn_reflns_limit_l_max 25
_diffrn_reflns_limit_l_min 0
_diffrn_reflns_number 9444
_diffrn_reflns_point_group_measured_fraction_full 0.987
_diffrn_reflns_point_group_measured_fraction_max 0.987
_diffrn_reflns_theta_full 67.684
_diffrn_reflns_theta_max 68.247
_diffrn_reflns_theta_min 4.143
_diffrn_source 'micro-focus sealed X-ray tube'
_diffrn_source_type 'PhotonJet (Cu) X-ray Source'
_exptl_absorpt_coefficient_mu 0.536
_exptl_absorpt_correction_T_max 1.00000
_exptl_absorpt_correction_T_min 0.63130
_exptl_absorpt_correction_type multi-scan
_exptl_absorpt_process_details
;
CrysAlisPro 1.171.40.43a (Rigaku Oxford Diffraction, 2019)
Empirical absorption correction using spherical harmonics,
 implemented in SCALE3 ABSPACK scaling algorithm.
;
_exptl_crystal_colour colourless
_exptl_crystal_colour_primary colourless
_exptl_crystal_density_diffrn 1.176
_exptl_crystal_description plate
_exptl_crystal_F_000 1984
_exptl_crystal_size_max 0.1
_exptl_crystal_size_mid 0.1
_exptl_crystal_size_min 0.05
_refine_diff_density_max 0.378
_refine_diff_density_min -0.447
_refine_diff_density_rms 0.089
_refine_ls_extinction_method none
_refine_ls_goodness_of_fit_ref 1.019
_refine_ls_hydrogen_treatment constr
_refine_ls_matrix_type full
_refine_ls_number_parameters 660
_refine_ls_number_reflns 9444
_refine_ls_number_restraints 4
_refine_ls_restrained_S_all 1.021
_refine_ls_R_factor_all 0.0865
_refine_ls_R_factor_gt 0.0793
_refine_ls_shift/su_max 0.000
_refine_ls_shift/su_mean 0.000
_refine_ls_structure_factor_coef Fsqd
_refine_ls_weighting_details 'w=1/[\s^2^(Fo^2^)+(0.1113P)^2^+9.7025P] where P=(Fo^2^+2Fc^2^)/3'
_refine_ls_weighting_scheme calc
_refine_ls_wR_factor_gt 0.2191
_refine_ls_wR_factor_ref 0.2258
_reflns_Friedel_coverage 0.000
_reflns_number_gt 8419
_reflns_number_total 9444
_reflns_threshold_expression 'I > 2\s(I)'
_cod_data_source_file d4ob01565g2.cif
_cod_data_source_block compound_8a
_cod_database_code 7160235
_shelxl_version_number 2013-4
_chemical_oxdiff_formula 'C244 H292 B12 N24 O1 '
_shelx_space_group_comment
;
The symmetry employed for this shelxl refinement is uniquely defined
by the following loop, which should always be used as a source of
symmetry information in preference to the above space-group names.
They are only intended as comments.
;
_shelx_estimated_absorpt_t_max 0.974
_shelx_estimated_absorpt_t_min 0.948
_olex2_refinement_description
;
1. Twinned data refinement
 Scales: 0.9919(5)
 0.0081(5)
2. Fixed Uiso
 At 1.2 times of:
  All C(H) groups, All C(H,H) groups, All C(H,H,H,H) groups
 At 1.5 times of:
  All C(H,H,H) groups
3. Restrained distances
 C5-C4 \\sim C5-C4A
 with sigma of 0.02
 C3-C4 \\sim C3-C4A
 with sigma of 0.02
 C70-C69 \\sim C70-C69A
 with sigma of 0.02
 C68-C69 \\sim C68-C69A
 with sigma of 0.02
4. Others
 Sof(H5BC)=Sof(H5BD)=Sof(H3BC)=Sof(H3BD)=Sof(C4A)=Sof(H4AA)=Sof(H4AB)=1-FVAR(1)
 Sof(H5AA)=Sof(H5AB)=Sof(H3AA)=Sof(H3AB)=Sof(C4)=Sof(H4A)=Sof(H4B)=FVAR(1)
 Sof(H70C)=Sof(H70D)=Sof(H68C)=Sof(H68D)=Sof(C69A)=Sof(H69C)=Sof(H69D)=1-FVAR(2)
 Sof(H70A)=Sof(H70B)=Sof(H68A)=Sof(H68B)=Sof(C69)=Sof(H69A)=Sof(H69B)=FVAR(2)
5.a Ternary CH refined with riding coordinates:
 C27(H27), C39(H39), C36(H36), C24(H24)
5.b Secondary CH2 refined with riding coordinates:
 C2(H2A,H2B), C67(H67A,H67B), C5(H5AA,H5AB), C5(H5BC,H5BD), C70(H70A,H70B),
 C70(H70C,H70D), C3(H3AA,H3AB), C3(H3BC,H3BD), C68(H68A,H68B), C68(H68C,H68D),
 C69(H69A,H69B), C4(H4A,H4B), C4A(H4AA,H4AB), C69A(H69C,H69D)
5.c Aromatic/amide H refined with riding coordinates:
 C8(H8), C14(H14), C7(H7), C58(H58), C13(H13), C22(H22), C62(H62), C61(H61),
 C55(H55), C64(H64), C63(H63), C20(H20), C34(H34), C33(H33), C56(H56), C21(H21),
  C32(H32), C57(H57), C49(H49), C43(H43), C50(H50), C52(H52), C45(H45),
 C46(H46), C51(H51), C44(H44)
5.d Idealised Me refined as rotating group:
 C29(H29A,H29B,H29C), C28(H28A,H28B,H28C), C38(H38A,H38B,H38C), C41(H41A,H41B,
 H41C), C40(H40A,H40B,H40C), C37(H37A,H37B,H37C), C26(H26A,H26B,H26C), C25(H25A,
 H25B,H25C)
;
_olex2_submission_special_instructions 'No special instructions were received'
_oxdiff_exptl_absorpt_empirical_details
;
Empirical correction (ABSPACK) includes:
- Absorption correction using spherical harmonics
- Frame scaling
;
_oxdiff_exptl_absorpt_empirical_full_max 1.562
_oxdiff_exptl_absorpt_empirical_full_min 0.648

loop_
_space_group_symop_operation_xyz
'x, y, z'
'-x, y+1/2, -z+1/2'
'-x, -y, -z'
'x, -y-1/2, z-1/2'

loop_
_atom_site_label
_atom_site_type_symbol
_atom_site_fract_x
_atom_site_fract_y
_atom_site_fract_z
_atom_site_U_iso_or_equiv
_atom_site_adp_type
_atom_site_occupancy
_atom_site_site_symmetry_order
_atom_site_calc_flag
_atom_site_refinement_flags_posn
_atom_site_refinement_flags_adp
_atom_site_refinement_flags_occupancy
_atom_site_disorder_assembly
_atom_site_disorder_group
O1 O 0.78032(15) 0.10539(10) 0.29894(10) 0.0319(5) Uani 1 1 d . . . . .
N6 N 0.74580(16) 0.29959(11) 0.62699(10) 0.0191(4) Uani 1 1 d . . . . .
N9 N 0.59449(16) 0.28972(11) 0.57222(10) 0.0197(4) Uani 1 1 d . . . . .
O66 O 0.46241(17) 0.40079(11) 0.73836(11) 0.0381(5) Uani 1 1 d . . . . .
N15 N 0.65413(16) 0.22256(10) 0.46091(10) 0.0191(4) Uani 1 1 d . . . . .
N12 N 0.50147(16) 0.20148(11) 0.41112(10) 0.0202(4) Uani 1 1 d . . . . .
C17 C 0.69718(19) 0.27787(12) 0.57007(12) 0.0179(5) Uani 1 1 d . . . . .
C11 C 0.55090(19) 0.23150(12) 0.46441(12) 0.0188(5) Uani 1 1 d . . . . .
C59 C 0.9297(2) 0.21109(13) 0.49292(12) 0.0218(5) Uani 1 1 d . . . . .
C54 C 0.83722(19) 0.18999(13) 0.51896(12) 0.0196(5) Uani 1 1 d . . . . .
C31 C 0.3374(2) 0.13662(14) 0.40850(13) 0.0239(5) Uani 1 1 d . . . . .
C60 C 0.9162(2) 0.27930(13) 0.46295(12) 0.0217(5) Uani 1 1 d . . . . .
C30 C 0.38982(19) 0.19681(13) 0.39327(12) 0.0205(5) Uani 1 1 d . . . . .
C8 C 0.5781(2) 0.31977(14) 0.63003(13) 0.0243(6) Uani 1 1 d . . . . .
H8 H 0.5122 0.3335 0.6433 0.029 Uiso 1 1 calc R U . . .
C65 C 0.8153(2) 0.30523(13) 0.47057(12) 0.0208(5) Uani 1 1 d . . . . .
C23 C 0.92456(19) 0.34520(13) 0.63847(12) 0.0208(5) Uani 1 1 d . . . . .
C14 C 0.6703(2) 0.18768(14) 0.40516(13) 0.0241(6) Uani 1 1 d . . . . .
H14 H 0.7364 0.1754 0.3913 0.029 Uiso 1 1 calc R U . . .
C7 C 0.6714(2) 0.32631(13) 0.66437(12) 0.0228(5) Uani 1 1 d . . . . .
H7 H 0.6840 0.3454 0.7060 0.027 Uiso 1 1 calc R U . . .
C18 C 0.85512(19) 0.29233(13) 0.64989(12) 0.0199(5) Uani 1 1 d . . . . .
C58 C 1.0175(2) 0.16849(15) 0.49443(14) 0.0286(6) Uani 1 1 d . . . . .
H58 H 1.0801 0.1838 0.4778 0.034 Uiso 1 1 calc R U . . .
C13 C 0.5756(2) 0.17418(14) 0.37404(13) 0.0241(6) Uani 1 1 d . . . . .
H13 H 0.5624 0.1506 0.3345 0.029 Uiso 1 1 calc R U . . .
C22 C 1.0290(2) 0.33682(15) 0.66233(13) 0.0273(6) Uani 1 1 d . . . . .
H22 H 1.0786 0.3714 0.6547 0.033 Uiso 1 1 calc R U . . .
C35 C 0.3403(2) 0.25060(14) 0.35805(12) 0.0243(6) Uani 1 1 d . . . . .
C27 C 0.8879(2) 0.41152(13) 0.60589(13) 0.0236(5) Uani 1 1 d . . . . .
H27 H 0.8223 0.4015 0.5779 0.028 Uiso 1 1 calc R U . . .
C19 C 0.8853(2) 0.23380(14) 0.68658(13) 0.0256(6) Uani 1 1 d . . . . .
C62 C 0.9560(2) 0.37750(15) 0.40108(14) 0.0326(7) Uani 1 1 d . . . . .
H62 H 1.0033 0.4024 0.3775 0.039 Uiso 1 1 calc R U . . .
C61 C 0.9867(2) 0.31510(15) 0.42882(14) 0.0299(6) Uani 1 1 d . . . . .
H61 H 1.0548 0.2973 0.4245 0.036 Uiso 1 1 calc R U . . .
C42 C 0.4270(2) 0.33617(16) 0.50458(14) 0.0315(7) Uani 1 1 d . . . . .
C48 C 0.4177(2) 0.22358(16) 0.55821(13) 0.0312(7) Uani 1 1 d . . . . .
C55 C 0.8339(2) 0.12449(14) 0.54459(13) 0.0265(6) Uani 1 1 d . . . . .
H55 H 0.7719 0.1090 0.5617 0.032 Uiso 1 1 calc R U . . .
C64 C 0.7869(2) 0.36788(14) 0.44217(13) 0.0256(6) Uani 1 1 d . . . . .
H64 H 0.7192 0.3863 0.4465 0.031 Uiso 1 1 calc R U . . .
C63 C 0.8568(2) 0.40362(15) 0.40767(14) 0.0316(6) Uani 1 1 d . . . . .
H63 H 0.8365 0.4462 0.3885 0.038 Uiso 1 1 calc R U . . .
C20 C 0.9908(2) 0.22875(15) 0.70911(13) 0.0307(6) Uani 1 1 d . . . . .
H20 H 1.0144 0.1898 0.7334 0.037 Uiso 1 1 calc R U . . .
C34 C 0.2329(2) 0.24417(15) 0.34088(14) 0.0302(6) Uani 1 1 d . . . . .
H34 H 0.1964 0.2804 0.3182 0.036 Uiso 1 1 calc R U . . .
C29 C 0.8614(2) 0.46445(15) 0.65581(15) 0.0338(7) Uani 1 1 d . . . . .
H29A H 0.8092 0.4453 0.6822 0.051 Uiso 1 1 calc R U . . .
H29B H 0.8330 0.5058 0.6341 0.051 Uiso 1 1 calc R U . . .
H29C H 0.9251 0.4762 0.6831 0.051 Uiso 1 1 calc R U . . .
C33 C 0.1787(2) 0.18633(17) 0.35614(15) 0.0330(7) Uani 1 1 d . . . . .
H33 H 0.1055 0.1830 0.3440 0.040 Uiso 1 1 calc R U . . .
C56 C 0.9209(2) 0.08120(15) 0.54539(15) 0.0333(7) Uani 1 1 d . . . . .
H56 H 0.9176 0.0365 0.5629 0.040 Uiso 1 1 calc R U . . .
C21 C 1.0618(2) 0.27927(16) 0.69678(13) 0.0312(6) Uani 1 1 d . . . . .
H21 H 1.1336 0.2744 0.7121 0.037 Uiso 1 1 calc R U . . .
C32 C 0.2303(2) 0.13303(16) 0.38897(14) 0.0307(6) Uani 1 1 d . . . . .
H32 H 0.1921 0.0931 0.3984 0.037 Uiso 1 1 calc R U . . .
C39 C 0.4017(2) 0.31103(15) 0.33485(14) 0.0322(6) Uani 1 1 d . . . . .
H39 H 0.4608 0.3212 0.3680 0.039 Uiso 1 1 calc R U . . .
C36 C 0.3927(2) 0.07553(14) 0.44110(14) 0.0297(6) Uani 1 1 d . . . . .
H36 H 0.4575 0.0925 0.4664 0.036 Uiso 1 1 calc R U . . .
C28 C 0.9680(2) 0.44074(15) 0.56387(14) 0.0288(6) Uani 1 1 d . . . . .
H28A H 1.0308 0.4551 0.5907 0.043 Uiso 1 1 calc R U . . .
H28B H 0.9376 0.4803 0.5401 0.043 Uiso 1 1 calc R U . . .
H28C H 0.9871 0.4056 0.5337 0.043 Uiso 1 1 calc R U . . .
C24 C 0.8064(3) 0.18082(15) 0.70484(15) 0.0349(7) Uani 1 1 d . . . . .
H24 H 0.7466 0.1804 0.6707 0.042 Uiso 1 1 calc R U . . .
C2 C 0.8891(2) 0.12200(16) 0.31479(14) 0.0322(6) Uani 1 1 d . . . . .
H2A H 0.8961 0.1595 0.3466 0.039 Uiso 1 1 calc R U . . .
H2B H 0.9220 0.1367 0.2761 0.039 Uiso 1 1 calc R U . . .
C57 C 1.0120(2) 0.10322(16) 0.52067(14) 0.0339(7) Uani 1 1 d . . . . .
H57 H 1.0711 0.0736 0.5217 0.041 Uiso 1 1 calc R U . . .
C53 C 0.3204(2) 0.2589(2) 0.55613(16) 0.0456(10) Uani 1 1 d . . . . .
C38 C 0.3259(3) 0.03833(17) 0.48663(16) 0.0419(8) Uani 1 1 d . . . . .
H38A H 0.2984 0.0715 0.5159 0.063 Uiso 1 1 calc R U . . .
H38B H 0.3690 0.0043 0.5112 0.063 Uiso 1 1 calc R U . . .
H38C H 0.2674 0.0153 0.4620 0.063 Uiso 1 1 calc R U . . .
C41 C 0.4487(3) 0.29238(19) 0.27241(16) 0.0434(8) Uani 1 1 d . . . . .
H41A H 0.4959 0.2531 0.2798 0.065 Uiso 1 1 calc R U . . .
H41B H 0.4880 0.3316 0.2578 0.065 Uiso 1 1 calc R U . . .
H41C H 0.3920 0.2805 0.2397 0.065 Uiso 1 1 calc R U . . .
C49 C 0.4297(3) 0.16329(18) 0.59221(16) 0.0439(8) Uani 1 1 d . . . . .
H49 H 0.4947 0.1395 0.5948 0.053 Uiso 1 1 calc R U . . .
C67 C 0.3532(3) 0.38666(18) 0.72176(17) 0.0423(8) Uani 1 1 d . . . . .
H67A H 0.3178 0.3758 0.7605 0.051 Uiso 1 1 calc R U . . .
H67B H 0.3449 0.3472 0.6921 0.051 Uiso 1 1 calc R U . . .
B16 B 0.7487(2) 0.24929(14) 0.50799(13) 0.0187(6) Uani 1 1 d . . . . .
C40 C 0.3348(3) 0.37550(17) 0.32470(18) 0.0466(9) Uani 1 1 d . . . . .
H40A H 0.2840 0.3693 0.2874 0.070 Uiso 1 1 calc R U . . .
H40B H 0.3802 0.4147 0.3176 0.070 Uiso 1 1 calc R U . . .
H40C H 0.2974 0.3839 0.3627 0.070 Uiso 1 1 calc R U . . .
C37 C 0.4263(3) 0.02524(16) 0.39055(18) 0.0436(8) Uani 1 1 d . . . . .
H37A H 0.3639 0.0078 0.3652 0.065 Uiso 1 1 calc R U . . .
H37B H 0.4648 -0.0130 0.4118 0.065 Uiso 1 1 calc R U . . .
H37C H 0.4715 0.0489 0.3624 0.065 Uiso 1 1 calc R U . . .
C5 C 0.7592(3) 0.04004(17) 0.32513(18) 0.0420(8) Uani 1 1 d D . . . .
H5AA H 0.7535 0.0047 0.2911 0.050 Uiso 0.670(11) 1 calc R U P A 1
H5AB H 0.6925 0.0412 0.3457 0.050 Uiso 0.670(11) 1 calc R U P A 1
H5BC H 0.7043 0.0159 0.2975 0.050 Uiso 0.330(11) 1 calc R U P A 2
H5BD H 0.7348 0.0452 0.3683 0.050 Uiso 0.330(11) 1 calc R U P A 2
C70 C 0.4886(3) 0.46582(17) 0.71245(17) 0.0437(8) Uani 1 1 d D . . . .
H70A H 0.5563 0.4631 0.6932 0.052 Uiso 0.873(14) 1 calc R U P B 1
H70B H 0.4943 0.5012 0.7463 0.052 Uiso 0.873(14) 1 calc R U P B 1
H70C H 0.5204 0.4596 0.6716 0.052 Uiso 0.127(14) 1 calc R U P B 2
H70D H 0.5393 0.4904 0.7427 0.052 Uiso 0.127(14) 1 calc R U P B 2
B10 B 0.4999(2) 0.26922(15) 0.52236(14) 0.0218(6) Uani 1 1 d . . . . .
C43 C 0.4503(3) 0.39976(17) 0.47974(16) 0.0465(9) Uani 1 1 d . . . . .
H43 H 0.5180 0.4076 0.4660 0.056 Uiso 1 1 calc R U . . .
C47 C 0.3270(2) 0.3260(2) 0.52479(16) 0.0455(9) Uani 1 1 d . . . . .
C26 C 0.8523(3) 0.10802(17) 0.71045(18) 0.0499(9) Uani 1 1 d . . . . .
H26A H 0.8903 0.0982 0.6730 0.075 Uiso 1 1 calc R U . . .
H26B H 0.7953 0.0748 0.7127 0.075 Uiso 1 1 calc R U . . .
H26C H 0.9006 0.1047 0.7493 0.075 Uiso 1 1 calc R U . . .
C25 C 0.7629(3) 0.20091(18) 0.76813(17) 0.0443(8) Uani 1 1 d . . . . .
H25A H 0.8202 0.2014 0.8024 0.067 Uiso 1 1 calc R U . . .
H25B H 0.7097 0.1676 0.7784 0.067 Uiso 1 1 calc R U . . .
H25C H 0.7312 0.2466 0.7639 0.067 Uiso 1 1 calc R U . . .
C3 C 0.9407(3) 0.05793(19) 0.34202(19) 0.0493(9) Uani 1 1 d D . . . .
H3AA H 0.9994 0.0684 0.3746 0.059 Uiso 0.670(11) 1 calc R U P A 1
H3AB H 0.9663 0.0286 0.3082 0.059 Uiso 0.670(11) 1 calc R U P A 1
H3BC H 0.9581 0.0631 0.3887 0.059 Uiso 0.330(11) 1 calc R U P A 2
H3BD H 1.0064 0.0491 0.3219 0.059 Uiso 0.330(11) 1 calc R U P A 2
C50 C 0.3448(4) 0.1370(2) 0.62313(19) 0.0679(15) Uani 1 1 d . . . . .
H50 H 0.3528 0.0957 0.6470 0.081 Uiso 1 1 calc R U . . .
C52 C 0.2372(3) 0.2318(3) 0.5855(2) 0.0699(15) Uani 1 1 d . . . . .
H52 H 0.1717 0.2550 0.5826 0.084 Uiso 1 1 calc R U . . .
C68 C 0.3067(3) 0.4504(2) 0.6901(2) 0.0566(10) Uani 1 1 d D . . . .
H68A H 0.2775 0.4811 0.7215 0.068 Uiso 0.873(14) 1 calc R U P B 1
H68B H 0.2510 0.4390 0.6559 0.068 Uiso 0.873(14) 1 calc R U P B 1
H68C H 0.2908 0.4427 0.6436 0.068 Uiso 0.127(14) 1 calc R U P B 2
H68D H 0.2410 0.4631 0.7087 0.068 Uiso 0.127(14) 1 calc R U P B 2
C69 C 0.4013(4) 0.4828(2) 0.6625(2) 0.0489(16) Uani 0.873(14) 1 d D . P B 1
H69A H 0.4136 0.4623 0.6206 0.059 Uiso 0.873(14) 1 calc R U P B 1
H69B H 0.3925 0.5329 0.6574 0.059 Uiso 0.873(14) 1 calc R U P B 1
C45 C 0.2783(5) 0.4417(3) 0.4935(2) 0.088(2) Uani 1 1 d . . . . .
H45 H 0.2282 0.4777 0.4898 0.105 Uiso 1 1 calc R U . . .
C46 C 0.2506(3) 0.3787(3) 0.5182(2) 0.0754(17) Uani 1 1 d . . . . .
H46 H 0.1818 0.3712 0.5304 0.090 Uiso 1 1 calc R U . . .
C51 C 0.2494(4) 0.1717(3) 0.6186(2) 0.089(2) Uani 1 1 d . . . . .
H51 H 0.1921 0.1533 0.6389 0.107 Uiso 1 1 calc R U . . .
C44 C 0.3761(5) 0.4523(2) 0.4747(2) 0.0747(16) Uani 1 1 d . . . . .
H44 H 0.3938 0.4956 0.4580 0.090 Uiso 1 1 calc R U . . .
C4 C 0.8469(4) 0.0247(3) 0.3723(3) 0.0471(19) Uani 0.670(11) 1 d D . P A 1
H4A H 0.8568 -0.0253 0.3777 0.057 Uiso 0.670(11) 1 calc R U P A 1
H4B H 0.8365 0.0456 0.4143 0.057 Uiso 0.670(11) 1 calc R U P A 1
C4A C 0.8652(8) -0.0009(5) 0.3288(5) 0.042(3) Uani 0.330(11) 1 d D . P A 2
H4AA H 0.8701 -0.0348 0.3640 0.051 Uiso 0.330(11) 1 calc R U P A 2
H4AB H 0.8756 -0.0241 0.2879 0.051 Uiso 0.330(11) 1 calc R U P A 2
C69A C 0.3869(14) 0.5060(10) 0.7017(19) 0.066(14) Uani 0.127(14) 1 d D . P B 2
H69C H 0.3740 0.5335 0.7399 0.079 Uiso 0.127(14) 1 calc R U P B 2
H69D H 0.3875 0.5367 0.6643 0.079 Uiso 0.127(14) 1 calc R U P B 2

loop_
_atom_site_aniso_label
_atom_site_aniso_U_11
_atom_site_aniso_U_22
_atom_site_aniso_U_33
_atom_site_aniso_U_23
_atom_site_aniso_U_13
_atom_site_aniso_U_12
O1 0.0302(10) 0.0331(11) 0.0319(10) 0.0020(8) 0.0006(8) 0.0012(8)
N6 0.0179(10) 0.0206(10) 0.0184(10) -0.0004(8) -0.0004(8) -0.0020(8)
N9 0.0164(10) 0.0197(10) 0.0228(11) -0.0037(8) 0.0017(8) -0.0005(8)
O66 0.0395(12) 0.0359(12) 0.0389(12) 0.0082(9) 0.0032(9) 0.0033(9)
N15 0.0167(10) 0.0194(10) 0.0211(10) -0.0043(8) 0.0016(8) -0.0001(8)
N12 0.0173(10) 0.0208(10) 0.0221(10) -0.0029(8) -0.0005(8) -0.0004(8)
C17 0.0177(11) 0.0143(11) 0.0215(12) 0.0011(9) 0.0010(9) -0.0027(9)
C11 0.0163(11) 0.0157(11) 0.0242(12) -0.0005(9) 0.0008(9) -0.0019(9)
C59 0.0182(12) 0.0238(13) 0.0231(12) -0.0061(10) 0.0001(10) -0.0004(10)
C54 0.0181(12) 0.0195(12) 0.0203(12) -0.0035(9) -0.0028(9) 0.0004(9)
C31 0.0213(13) 0.0256(13) 0.0247(13) -0.0029(10) 0.0014(10) -0.0038(10)
C60 0.0206(12) 0.0232(13) 0.0215(12) -0.0051(10) 0.0032(10) -0.0037(10)
C30 0.0157(12) 0.0230(13) 0.0225(12) -0.0043(10) 0.0005(9) -0.0003(10)
C8 0.0196(12) 0.0278(14) 0.0262(13) -0.0077(11) 0.0063(10) 0.0002(10)
C65 0.0204(12) 0.0203(12) 0.0213(12) -0.0051(10) 0.0001(10) -0.0032(10)
C23 0.0202(12) 0.0240(13) 0.0182(11) -0.0023(10) 0.0013(9) 0.0009(10)
C14 0.0187(12) 0.0296(14) 0.0243(13) -0.0075(11) 0.0039(10) 0.0006(10)
C7 0.0206(12) 0.0262(13) 0.0220(12) -0.0068(10) 0.0037(10) 0.0001(10)
C18 0.0178(12) 0.0226(13) 0.0191(12) -0.0006(10) 0.0009(9) -0.0010(10)
C58 0.0182(13) 0.0365(16) 0.0310(14) -0.0059(12) 0.0010(11) 0.0048(11)
C13 0.0204(12) 0.0277(14) 0.0243(13) -0.0078(11) 0.0023(10) -0.0006(10)
C22 0.0179(12) 0.0379(16) 0.0259(13) 0.0003(12) 0.0010(10) -0.0029(11)
C35 0.0239(13) 0.0265(14) 0.0219(12) -0.0058(10) -0.0020(10) 0.0004(11)
C27 0.0243(13) 0.0215(13) 0.0248(13) 0.0018(10) 0.0007(10) -0.0024(10)
C19 0.0312(14) 0.0229(13) 0.0225(13) -0.0008(10) 0.0008(11) 0.0006(11)
C62 0.0380(16) 0.0334(15) 0.0276(14) -0.0018(12) 0.0096(12) -0.0150(13)
C61 0.0270(14) 0.0328(15) 0.0310(14) -0.0058(12) 0.0088(11) -0.0062(12)
C42 0.0273(14) 0.0367(16) 0.0284(14) -0.0140(12) -0.0090(11) 0.0133(12)
C48 0.0265(14) 0.0424(17) 0.0255(14) -0.0160(12) 0.0070(11) -0.0129(12)
C55 0.0268(14) 0.0224(13) 0.0300(14) -0.0011(11) 0.0010(11) -0.0010(11)
C64 0.0266(13) 0.0225(13) 0.0274(13) -0.0006(11) 0.0007(11) 0.0001(10)
C63 0.0417(17) 0.0237(14) 0.0285(14) 0.0014(11) -0.0010(12) -0.0052(12)
C20 0.0312(15) 0.0328(15) 0.0271(14) 0.0040(12) -0.0034(11) 0.0090(12)
C34 0.0248(14) 0.0353(15) 0.0291(14) -0.0045(12) -0.0039(11) 0.0065(12)
C29 0.0413(17) 0.0273(15) 0.0339(15) 0.0005(12) 0.0103(13) 0.0022(12)
C33 0.0167(13) 0.0451(18) 0.0363(16) -0.0058(13) -0.0018(11) -0.0020(12)
C56 0.0380(16) 0.0237(14) 0.0369(16) -0.0012(12) -0.0031(13) 0.0078(12)
C21 0.0194(13) 0.0469(18) 0.0264(14) -0.0006(12) -0.0031(11) 0.0079(12)
C32 0.0212(13) 0.0391(16) 0.0317(15) -0.0026(12) 0.0022(11) -0.0071(12)
C39 0.0345(15) 0.0269(14) 0.0332(15) 0.0037(12) -0.0074(12) -0.0021(12)
C36 0.0291(14) 0.0262(14) 0.0327(15) -0.0003(12) -0.0036(12) -0.0038(11)
C28 0.0302(14) 0.0280(14) 0.0289(14) 0.0024(11) 0.0058(11) -0.0056(11)
C24 0.0414(17) 0.0270(15) 0.0348(16) 0.0107(12) -0.0049(13) -0.0055(13)
C2 0.0301(15) 0.0379(17) 0.0289(14) 0.0001(12) 0.0043(12) -0.0005(12)
C57 0.0285(15) 0.0371(16) 0.0352(15) -0.0052(13) -0.0024(12) 0.0139(12)
C53 0.0167(14) 0.078(3) 0.0429(18) -0.0388(18) 0.0068(12) -0.0122(15)
C38 0.0470(19) 0.0371(17) 0.0400(17) 0.0048(14) -0.0056(14) -0.0180(15)
C41 0.0464(19) 0.047(2) 0.0373(17) 0.0095(15) 0.0042(15) -0.0055(15)
C49 0.057(2) 0.0402(18) 0.0366(17) -0.0129(14) 0.0175(15) -0.0255(16)
C67 0.0388(17) 0.0452(19) 0.0437(18) 0.0069(15) 0.0082(14) 0.0007(15)
B16 0.0156(13) 0.0175(13) 0.0228(14) -0.0028(11) -0.0005(11) -0.0014(10)
C40 0.058(2) 0.0289(16) 0.050(2) 0.0037(14) -0.0113(17) 0.0035(15)
C37 0.049(2) 0.0291(16) 0.052(2) -0.0035(14) 0.0012(16) 0.0072(14)
C5 0.0420(18) 0.0345(17) 0.0509(19) 0.0040(15) 0.0119(15) -0.0044(14)
C70 0.049(2) 0.0348(17) 0.0467(19) 0.0068(14) 0.0029(15) -0.0033(15)
B10 0.0159(13) 0.0238(14) 0.0251(14) -0.0047(11) -0.0005(11) -0.0009(11)
C43 0.065(2) 0.0303(17) 0.0407(18) -0.0100(14) -0.0150(16) 0.0181(16)
C47 0.0235(15) 0.069(2) 0.0417(18) -0.0305(17) -0.0096(13) 0.0172(15)
C26 0.078(3) 0.0264(16) 0.0432(19) 0.0112(14) -0.0047(18) -0.0070(16)
C25 0.0425(18) 0.046(2) 0.0447(19) 0.0169(15) 0.0075(15) -0.0042(15)
C3 0.0422(19) 0.0426(19) 0.060(2) 0.0064(17) -0.0151(16) 0.0005(15)
C50 0.103(4) 0.060(2) 0.046(2) -0.0230(19) 0.037(2) -0.058(3)
C52 0.0309(19) 0.116(4) 0.066(3) -0.054(3) 0.0248(18) -0.039(2)
C68 0.044(2) 0.052(2) 0.072(3) 0.007(2) -0.0040(19) 0.0084(17)
C69 0.057(3) 0.043(3) 0.046(3) 0.016(2) -0.002(2) 0.000(2)
C45 0.108(4) 0.080(4) 0.067(3) -0.037(3) -0.042(3) 0.073(3)
C46 0.034(2) 0.128(5) 0.059(3) -0.054(3) -0.0194(18) 0.041(2)
C51 0.066(3) 0.133(5) 0.077(3) -0.067(3) 0.056(3) -0.072(3)
C44 0.110(4) 0.054(3) 0.054(2) -0.021(2) -0.031(3) 0.051(3)
C4 0.056(3) 0.039(3) 0.044(4) 0.014(3) -0.008(3) -0.003(2)
C4A 0.060(7) 0.030(5) 0.037(6) 0.010(4) 0.001(5) 0.001(5)
C69A 0.09(3) 0.043(19) 0.07(3) 0.032(18) 0.05(2) 0.033(17)

loop_
_atom_type_symbol
_atom_type_description
_atom_type_scat_dispersion_real
_atom_type_scat_dispersion_imag
_atom_type_scat_source
C C 0.0181 0.0091 'International Tables Vol C Tables 4.2.6.8 and 6.1.1.4'
H H 0.0000 0.0000 'International Tables Vol C Tables 4.2.6.8 and 6.1.1.4'
B B 0.0090 0.0039 'International Tables Vol C Tables 4.2.6.8 and 6.1.1.4'
N N 0.0311 0.0180 'International Tables Vol C Tables 4.2.6.8 and 6.1.1.4'
O O 0.0492 0.0322 'International Tables Vol C Tables 4.2.6.8 and 6.1.1.4'

loop_
_geom_angle_atom_site_label_1
_geom_angle_atom_site_label_2
_geom_angle_atom_site_label_3
_geom_angle
_geom_angle_site_symmetry_1
_geom_angle_site_symmetry_3
_geom_angle_publ_flag
C5 O1 C2 109.0(2) . . ?
C17 N6 C7 109.3(2) . . ?
C17 N6 C18 127.8(2) . . ?
C7 N6 C18 122.7(2) . . ?
C17 N9 C8 109.3(2) . . ?
C17 N9 B10 129.1(2) . . ?
C8 N9 B10 121.5(2) . . ?
C70 O66 C67 109.5(2) . . ?
C11 N15 C14 109.4(2) . . ?
C11 N15 B16 128.7(2) . . ?
C14 N15 B16 121.8(2) . . ?
C11 N12 C30 127.8(2) . . ?
C11 N12 C13 109.6(2) . . ?
C13 N12 C30 122.7(2) . . ?
N6 C17 B16 128.9(2) . . ?
N9 C17 N6 106.8(2) . . ?
N9 C17 B16 124.1(2) . . ?
N15 C11 N12 106.6(2) . . ?
N15 C11 B10 124.7(2) . . ?
N12 C11 B10 128.7(2) . . ?
C54 C59 C60 111.1(2) . . ?
C58 C59 C54 121.3(2) . . ?
C58 C59 C60 127.6(2) . . ?
C59 C54 B16 109.7(2) . . ?
C55 C54 C59 118.4(2) . . ?
C55 C54 B16 131.8(2) . . ?
C30 C31 C36 123.1(2) . . ?
C32 C31 C30 116.8(3) . . ?
C32 C31 C36 119.9(2) . . ?
C65 C60 C59 110.4(2) . . ?
C61 C60 C59 128.1(2) . . ?
C61 C60 C65 121.4(3) . . ?
C31 C30 N12 118.3(2) . . ?
C35 C30 N12 118.6(2) . . ?
C35 C30 C31 123.0(2) . . ?
N9 C8 H8 125.9 . . ?
C7 C8 N9 108.3(2) . . ?
C7 C8 H8 125.9 . . ?
C60 C65 B16 109.8(2) . . ?
C64 C65 C60 118.2(2) . . ?
C64 C65 B16 131.8(2) . . ?
C18 C23 C27 122.1(2) . . ?
C22 C23 C18 117.1(2) . . ?
C22 C23 C27 120.6(2) . . ?
N15 C14 H14 126.0 . . ?
C13 C14 N15 108.0(2) . . ?
C13 C14 H14 126.0 . . ?
N6 C7 H7 126.8 . . ?
C8 C7 N6 106.4(2) . . ?
C8 C7 H7 126.8 . . ?
C23 C18 N6 118.8(2) . . ?
C23 C18 C19 123.0(2) . . ?
C19 C18 N6 118.1(2) . . ?
C59 C58 H58 120.5 . . ?
C57 C58 C59 119.0(3) . . ?
C57 C58 H58 120.5 . . ?
N12 C13 H13 126.8 . . ?
C14 C13 N12 106.4(2) . . ?
C14 C13 H13 126.8 . . ?
C23 C22 H22 119.3 . . ?
C21 C22 C23 121.4(3) . . ?
C21 C22 H22 119.3 . . ?
C30 C35 C39 121.8(2) . . ?
C34 C35 C30 117.2(3) . . ?
C34 C35 C39 120.8(3) . . ?
C23 C27 H27 107.9 . . ?
C23 C27 C29 110.2(2) . . ?
C23 C27 C28 112.6(2) . . ?
C29 C27 H27 107.9 . . ?
C28 C27 H27 107.9 . . ?
C28 C27 C29 110.2(2) . . ?
C18 C19 C24 122.2(2) . . ?
C20 C19 C18 116.9(2) . . ?
C20 C19 C24 120.8(3) . . ?
C61 C62 H62 119.8 . . ?
C63 C62 H62 119.8 . . ?
C63 C62 C61 120.5(3) . . ?
C60 C61 C62 118.9(3) . . ?
C60 C61 H61 120.5 . . ?
C62 C61 H61 120.5 . . ?
C43 C42 B10 131.7(3) . . ?
C43 C42 C47 118.3(3) . . ?
C47 C42 B10 109.7(3) . . ?
C53 C48 B10 108.9(3) . . ?
C49 C48 C53 119.1(3) . . ?
C49 C48 B10 131.7(3) . . ?
C54 C55 H55 119.7 . . ?
C54 C55 C56 120.7(3) . . ?
C56 C55 H55 119.7 . . ?
C65 C64 H64 119.7 . . ?
C63 C64 C65 120.6(3) . . ?
C63 C64 H64 119.7 . . ?
C62 C63 C64 120.4(3) . . ?
C62 C63 H63 119.8 . . ?
C64 C63 H63 119.8 . . ?
C19 C20 H20 119.3 . . ?
C21 C20 C19 121.3(3) . . ?
C21 C20 H20 119.3 . . ?
C35 C34 H34 119.4 . . ?
C33 C34 C35 121.2(3) . . ?
C33 C34 H34 119.4 . . ?
C27 C29 H29A 109.5 . . ?
C27 C29 H29B 109.5 . . ?
C27 C29 H29C 109.5 . . ?
H29A C29 H29B 109.5 . . ?
H29A C29 H29C 109.5 . . ?
H29B C29 H29C 109.5 . . ?
C34 C33 H33 119.8 . . ?
C34 C33 C32 120.3(3) . . ?
C32 C33 H33 119.8 . . ?
C55 C56 H56 119.9 . . ?
C57 C56 C55 120.3(3) . . ?
C57 C56 H56 119.9 . . ?
C22 C21 C20 120.3(2) . . ?
C22 C21 H21 119.8 . . ?
C20 C21 H21 119.8 . . ?
C31 C32 H32 119.3 . . ?
C33 C32 C31 121.4(3) . . ?
C33 C32 H32 119.3 . . ?
C35 C39 H39 108.2 . . ?
C35 C39 C41 110.0(2) . . ?
C35 C39 C40 112.6(3) . . ?
C41 C39 H39 108.2 . . ?
C40 C39 H39 108.2 . . ?
C40 C39 C41 109.5(3) . . ?
C31 C36 H36 108.0 . . ?
C31 C36 C38 113.1(3) . . ?
C31 C36 C37 109.8(2) . . ?
C38 C36 H36 108.0 . . ?
C38 C36 C37 109.7(3) . . ?
C37 C36 H36 108.0 . . ?
C27 C28 H28A 109.5 . . ?
C27 C28 H28B 109.5 . . ?
C27 C28 H28C 109.5 . . ?
H28A C28 H28B 109.5 . . ?
H28A C28 H28C 109.5 . . ?
H28B C28 H28C 109.5 . . ?
C19 C24 H24 108.0 . . ?
C19 C24 C26 112.9(3) . . ?
C19 C24 C25 110.2(3) . . ?
C26 C24 H24 108.0 . . ?
C25 C24 H24 108.0 . . ?
C25 C24 C26 109.6(3) . . ?
O1 C2 H2A 110.4 . . ?
O1 C2 H2B 110.4 . . ?
O1 C2 C3 106.4(2) . . ?
H2A C2 H2B 108.6 . . ?
C3 C2 H2A 110.4 . . ?
C3 C2 H2B 110.4 . . ?
C58 C57 H57 119.8 . . ?
C56 C57 C58 120.4(3) . . ?
C56 C57 H57 119.8 . . ?
C48 C53 C47 111.1(3) . . ?
C52 C53 C48 120.6(4) . . ?
C52 C53 C47 128.1(4) . . ?
C36 C38 H38A 109.5 . . ?
C36 C38 H38B 109.5 . . ?
C36 C38 H38C 109.5 . . ?
H38A C38 H38B 109.5 . . ?
H38A C38 H38C 109.5 . . ?
H38B C38 H38C 109.5 . . ?
C39 C41 H41A 109.5 . . ?
C39 C41 H41B 109.5 . . ?
C39 C41 H41C 109.5 . . ?
H41A C41 H41B 109.5 . . ?
H41A C41 H41C 109.5 . . ?
H41B C41 H41C 109.5 . . ?
C48 C49 H49 120.2 . . ?
C48 C49 C50 119.6(4) . . ?
C50 C49 H49 120.2 . . ?
O66 C67 H67A 110.4 . . ?
O66 C67 H67B 110.4 . . ?
O66 C67 C68 106.6(3) . . ?
H67A C67 H67B 108.6 . . ?
C68 C67 H67A 110.4 . . ?
C68 C67 H67B 110.4 . . ?
N15 B16 C17 105.88(19) . . ?
N15 B16 C54 109.8(2) . . ?
N15 B16 C65 108.9(2) . . ?
C17 B16 C54 117.6(2) . . ?
C17 B16 C65 115.3(2) . . ?
C54 B16 C65 99.11(19) . . ?
C39 C40 H40A 109.5 . . ?
C39 C40 H40B 109.5 . . ?
C39 C40 H40C 109.5 . . ?
H40A C40 H40B 109.5 . . ?
H40A C40 H40C 109.5 . . ?
H40B C40 H40C 109.5 . . ?
C36 C37 H37A 109.5 . . ?
C36 C37 H37B 109.5 . . ?
C36 C37 H37C 109.5 . . ?
H37A C37 H37B 109.5 . . ?
H37A C37 H37C 109.5 . . ?
H37B C37 H37C 109.5 . . ?
O1 C5 H5AA 110.4 . . ?
O1 C5 H5AB 110.4 . . ?
O1 C5 H5BC 110.5 . . ?
O1 C5 H5BD 110.5 . . ?
O1 C5 C4 106.5(3) . . ?
O1 C5 C4A 106.4(4) . . ?
H5AA C5 H5AB 108.6 . . ?
H5BC C5 H5BD 108.6 . . ?
C4 C5 H5AA 110.4 . . ?
C4 C5 H5AB 110.4 . . ?
C4A C5 H5BC 110.5 . . ?
C4A C5 H5BD 110.5 . . ?
O66 C70 H70A 110.5 . . ?
O66 C70 H70B 110.5 . . ?
O66 C70 H70C 110.4 . . ?
O66 C70 H70D 110.4 . . ?
O66 C70 C69 106.1(3) . . ?
O66 C70 C69A 106.7(9) . . ?
H70A C70 H70B 108.7 . . ?
H70C C70 H70D 108.6 . . ?
C69 C70 H70A 110.5 . . ?
C69 C70 H70B 110.5 . . ?
C69A C70 H70C 110.4 . . ?
C69A C70 H70D 110.4 . . ?
N9 B10 C11 106.1(2) . . ?
N9 B10 C42 109.7(2) . . ?
N9 B10 C48 108.9(2) . . ?
C11 B10 C42 117.2(2) . . ?
C11 B10 C48 115.2(2) . . ?
C48 B10 C42 99.6(2) . . ?
C42 C43 H43 119.4 . . ?
C42 C43 C44 121.2(4) . . ?
C44 C43 H43 119.4 . . ?
C42 C47 C53 110.7(3) . . ?
C42 C47 C46 120.6(4) . . ?
C46 C47 C53 128.6(4) . . ?
C24 C26 H26A 109.5 . . ?
C24 C26 H26B 109.5 . . ?
C24 C26 H26C 109.5 . . ?
H26A C26 H26B 109.5 . . ?
H26A C26 H26C 109.5 . . ?
H26B C26 H26C 109.5 . . ?
C24 C25 H25A 109.5 . . ?
C24 C25 H25B 109.5 . . ?
C24 C25 H25C 109.5 . . ?
H25A C25 H25B 109.5 . . ?
H25A C25 H25C 109.5 . . ?
H25B C25 H25C 109.5 . . ?
C2 C3 H3AA 111.8 . . ?
C2 C3 H3AB 111.8 . . ?
C2 C3 H3BC 110.1 . . ?
C2 C3 H3BD 110.1 . . ?
C2 C3 C4 100.1(3) . . ?
C2 C3 C4A 108.1(4) . . ?
H3AA C3 H3AB 109.5 . . ?
H3BC C3 H3BD 108.4 . . ?
C4 C3 H3AA 111.8 . . ?
C4 C3 H3AB 111.8 . . ?
C4A C3 H3BC 110.1 . . ?
C4A C3 H3BD 110.1 . . ?
C49 C50 H50 120.0 . . ?
C51 C50 C49 120.0(5) . . ?
C51 C50 H50 120.0 . . ?
C53 C52 H52 120.0 . . ?
C51 C52 C53 119.9(5) . . ?
C51 C52 H52 120.0 . . ?
C67 C68 H68A 111.3 . . ?
C67 C68 H68B 111.3 . . ?
C67 C68 H68C 110.4 . . ?
C67 C68 H68D 110.4 . . ?
C67 C68 C69 102.4(3) . . ?
H68A C68 H68B 109.2 . . ?
H68C C68 H68D 108.6 . . ?
C69 C68 H68A 111.3 . . ?
C69 C68 H68B 111.3 . . ?
C69A C68 C67 106.8(9) . . ?
C69A C68 H68C 110.4 . . ?
C69A C68 H68D 110.4 . . ?
C70 C69 C68 102.1(3) . . ?
C70 C69 H69A 111.4 . . ?
C70 C69 H69B 111.4 . . ?
C68 C69 H69A 111.4 . . ?
C68 C69 H69B 111.4 . . ?
H69A C69 H69B 109.2 . . ?
C46 C45 H45 119.5 . . ?
C44 C45 H45 119.5 . . ?
C44 C45 C46 121.0(4) . . ?
C47 C46 H46 120.6 . . ?
C45 C46 C47 118.8(4) . . ?
C45 C46 H46 120.6 . . ?
C50 C51 H51 119.6 . . ?
C52 C51 C50 120.7(4) . . ?
C52 C51 H51 119.6 . . ?
C43 C44 H44 119.9 . . ?
C45 C44 C43 120.1(5) . . ?
C45 C44 H44 119.9 . . ?
C5 C4 C3 102.3(4) . . ?
C5 C4 H4A 111.3 . . ?
C5 C4 H4B 111.3 . . ?
C3 C4 H4A 111.3 . . ?
C3 C4 H4B 111.3 . . ?
H4A C4 H4B 109.2 . . ?
C5 C4A H4AA 112.0 . . ?
C5 C4A H4AB 112.0 . . ?
C3 C4A C5 99.0(6) . . ?
C3 C4A H4AA 112.0 . . ?
C3 C4A H4AB 112.0 . . ?
H4AA C4A H4AB 109.6 . . ?
C70 C69A H69C 111.3 . . ?
C70 C69A H69D 111.3 . . ?
C68 C69A C70 102.4(11) . . ?
C68 C69A H69C 111.3 . . ?
C68 C69A H69D 111.3 . . ?
H69C C69A H69D 109.2 . . ?

loop_
_geom_bond_atom_site_label_1
_geom_bond_atom_site_label_2
_geom_bond_distance
_geom_bond_site_symmetry_2
_geom_bond_publ_flag
O1 C2 1.439(3) . ?
O1 C5 1.425(4) . ?
N6 C17 1.364(3) . ?
N6 C7 1.388(3) . ?
N6 C18 1.445(3) . ?
N9 C17 1.339(3) . ?
N9 C8 1.381(3) . ?
N9 B10 1.579(3) . ?
O66 C67 1.436(4) . ?
O66 C70 1.433(4) . ?
N15 C11 1.341(3) . ?
N15 C14 1.385(3) . ?
N15 B16 1.581(3) . ?
N12 C11 1.367(3) . ?
N12 C30 1.447(3) . ?
N12 C13 1.387(3) . ?
C17 B16 1.612(4) . ?
C11 B10 1.610(4) . ?
C59 C54 1.409(4) . ?
C59 C60 1.476(4) . ?
C59 C58 1.396(4) . ?
C54 C55 1.389(4) . ?
C54 B16 1.621(4) . ?
C31 C30 1.404(4) . ?
C31 C32 1.396(4) . ?
C31 C36 1.518(4) . ?
C60 C65 1.410(4) . ?
C60 C61 1.390(4) . ?
C30 C35 1.402(4) . ?
C8 H8 0.9500 . ?
C8 C7 1.345(4) . ?
C65 C64 1.394(4) . ?
C65 B16 1.630(4) . ?
C23 C18 1.397(4) . ?
C23 C22 1.394(4) . ?
C23 C27 1.518(4) . ?
C14 H14 0.9500 . ?
C14 C13 1.349(4) . ?
C7 H7 0.9500 . ?
C18 C19 1.412(4) . ?
C58 H58 0.9500 . ?
C58 C57 1.393(4) . ?
C13 H13 0.9500 . ?
C22 H22 0.9500 . ?
C22 C21 1.381(4) . ?
C35 C34 1.395(4) . ?
C35 C39 1.522(4) . ?
C27 H27 1.0000 . ?
C27 C29 1.531(4) . ?
C27 C28 1.522(4) . ?
C19 C20 1.393(4) . ?
C19 C24 1.519(4) . ?
C62 H62 0.9500 . ?
C62 C61 1.392(4) . ?
C62 C63 1.387(4) . ?
C61 H61 0.9500 . ?
C42 B10 1.629(4) . ?
C42 C43 1.389(5) . ?
C42 C47 1.399(5) . ?
C48 C53 1.420(5) . ?
C48 C49 1.378(5) . ?
C48 B10 1.615(4) . ?
C55 H55 0.9500 . ?
C55 C56 1.396(4) . ?
C64 H64 0.9500 . ?
C64 C63 1.388(4) . ?
C63 H63 0.9500 . ?
C20 H20 0.9500 . ?
C20 C21 1.381(4) . ?
C34 H34 0.9500 . ?
C34 C33 1.378(4) . ?
C29 H29A 0.9800 . ?
C29 H29B 0.9800 . ?
C29 H29C 0.9800 . ?
C33 H33 0.9500 . ?
C33 C32 1.383(4) . ?
C56 H56 0.9500 . ?
C56 C57 1.387(4) . ?
C21 H21 0.9500 . ?
C32 H32 0.9500 . ?
C39 H39 1.0000 . ?
C39 C41 1.534(5) . ?
C39 C40 1.526(4) . ?
C36 H36 1.0000 . ?
C36 C38 1.523(4) . ?
C36 C37 1.535(4) . ?
C28 H28A 0.9800 . ?
C28 H28B 0.9800 . ?
C28 H28C 0.9800 . ?
C24 H24 1.0000 . ?
C24 C26 1.538(4) . ?
C24 C25 1.536(5) . ?
C2 H2A 0.9900 . ?
C2 H2B 0.9900 . ?
C2 C3 1.503(5) . ?
C57 H57 0.9500 . ?
C53 C47 1.472(6) . ?
C53 C52 1.381(5) . ?
C38 H38A 0.9800 . ?
C38 H38B 0.9800 . ?
C38 H38C 0.9800 . ?
C41 H41A 0.9800 . ?
C41 H41B 0.9800 . ?
C41 H41C 0.9800 . ?
C49 H49 0.9500 . ?
C49 C50 1.411(5) . ?
C67 H67A 0.9900 . ?
C67 H67B 0.9900 . ?
C67 C68 1.508(5) . ?
C40 H40A 0.9800 . ?
C40 H40B 0.9800 . ?
C40 H40C 0.9800 . ?
C37 H37A 0.9800 . ?
C37 H37B 0.9800 . ?
C37 H37C 0.9800 . ?
C5 H5AA 0.9900 . ?
C5 H5AB 0.9900 . ?
C5 H5BC 0.9900 . ?
C5 H5BD 0.9900 . ?
C5 C4 1.459(6) . ?
C5 C4A 1.570(10) . ?
C70 H70A 0.9900 . ?
C70 H70B 0.9900 . ?
C70 H70C 0.9900 . ?
C70 H70D 0.9900 . ?
C70 C69 1.499(5) . ?
C70 C69A 1.519(17) . ?
C43 H43 0.9500 . ?
C43 C44 1.396(5) . ?
C47 C46 1.418(5) . ?
C26 H26A 0.9800 . ?
C26 H26B 0.9800 . ?
C26 H26C 0.9800 . ?
C25 H25A 0.9800 . ?
C25 H25B 0.9800 . ?
C25 H25C 0.9800 . ?
C3 H3AA 0.9900 . ?
C3 H3AB 0.9900 . ?
C3 H3BC 0.9900 . ?
C3 H3BD 0.9900 . ?
C3 C4 1.550(7) . ?
C3 C4A 1.511(10) . ?
C50 H50 0.9500 . ?
C50 C51 1.391(8) . ?
C52 H52 0.9500 . ?
C52 C51 1.367(8) . ?
C68 H68A 0.9900 . ?
C68 H68B 0.9900 . ?
C68 H68C 0.9900 . ?
C68 H68D 0.9900 . ?
C68 C69 1.525(6) . ?
C68 C69A 1.498(19) . ?
C69 H69A 0.9900 . ?
C69 H69B 0.9900 . ?
C45 H45 0.9500 . ?
C45 C46 1.392(8) . ?
C45 C44 1.362(8) . ?
C46 H46 0.9500 . ?
C51 H51 0.9500 . ?
C44 H44 0.9500 . ?
C4 H4A 0.9900 . ?
C4 H4B 0.9900 . ?
C4A H4AA 0.9900 . ?
C4A H4AB 0.9900 . ?
C69A H69C 0.9900 . ?
C69A H69D 0.9900 . ?

loop_
_geom_torsion_atom_site_label_1
_geom_torsion_atom_site_label_2
_geom_torsion_atom_site_label_3
_geom_torsion_atom_site_label_4
_geom_torsion
_geom_torsion_site_symmetry_1
_geom_torsion_site_symmetry_2
_geom_torsion_site_symmetry_3
_geom_torsion_site_symmetry_4
_geom_torsion_publ_flag
O1 C2 C3 C4 -30.0(4) . . . . ?
O1 C2 C3 C4A 12.1(6) . . . . ?
O1 C5 C4 C3 -34.3(5) . . . . ?
O1 C5 C4A C3 33.0(7) . . . . ?
N6 C17 B16 N15 172.2(2) . . . . ?
N6 C17 B16 C54 49.1(3) . . . . ?
N6 C17 B16 C65 -67.3(3) . . . . ?
N6 C18 C19 C20 -178.8(2) . . . . ?
N6 C18 C19 C24 -2.8(4) . . . . ?
N9 C17 B16 N15 -13.5(3) . . . . ?
N9 C17 B16 C54 -136.7(2) . . . . ?
N9 C17 B16 C65 106.9(3) . . . . ?
N9 C8 C7 N6 -0.2(3) . . . . ?
O66 C67 C68 C69 26.7(4) . . . . ?
O66 C67 C68 C69A -11.9(16) . . . . ?
O66 C70 C69 C68 32.8(5) . . . . ?
O66 C70 C69A C68 -29(2) . . . . ?
N15 C11 B10 N9 -1.8(3) . . . . ?
N15 C11 B10 C42 121.1(3) . . . . ?
N15 C11 B10 C48 -122.3(3) . . . . ?
N15 C14 C13 N12 0.3(3) . . . . ?
N12 C11 B10 N9 176.6(2) . . . . ?
N12 C11 B10 C42 -60.5(4) . . . . ?
N12 C11 B10 C48 56.1(4) . . . . ?
N12 C30 C35 C34 179.2(2) . . . . ?
N12 C30 C35 C39 3.8(4) . . . . ?
C17 N6 C7 C8 0.7(3) . . . . ?
C17 N6 C18 C23 92.6(3) . . . . ?
C17 N6 C18 C19 -91.6(3) . . . . ?
C17 N9 C8 C7 -0.4(3) . . . . ?
C17 N9 B10 C11 -1.7(3) . . . . ?
C17 N9 B10 C42 -129.1(3) . . . . ?
C17 N9 B10 C48 122.9(3) . . . . ?
C11 N15 C14 C13 -0.7(3) . . . . ?
C11 N15 B16 C17 10.8(3) . . . . ?
C11 N15 B16 C54 138.8(2) . . . . ?
C11 N15 B16 C65 -113.7(3) . . . . ?
C11 N12 C30 C31 -96.4(3) . . . . ?
C11 N12 C30 C35 87.7(3) . . . . ?
C11 N12 C13 C14 0.1(3) . . . . ?
C59 C54 C55 C56 1.0(4) . . . . ?
C59 C54 B16 N15 114.1(2) . . . . ?
C59 C54 B16 C17 -124.7(2) . . . . ?
C59 C54 B16 C65 0.2(3) . . . . ?
C59 C60 C65 C64 -176.7(2) . . . . ?
C59 C60 C65 B16 -1.7(3) . . . . ?
C59 C60 C61 C62 176.2(3) . . . . ?
C59 C58 C57 C56 -0.5(4) . . . . ?
C54 C59 C60 C65 1.8(3) . . . . ?
C54 C59 C60 C61 -175.4(3) . . . . ?
C54 C59 C58 C57 1.8(4) . . . . ?
C54 C55 C56 C57 0.2(4) . . . . ?
C31 C30 C35 C34 3.4(4) . . . . ?
C31 C30 C35 C39 -171.9(2) . . . . ?
C60 C59 C54 C55 175.0(2) . . . . ?
C60 C59 C54 B16 -1.2(3) . . . . ?
C60 C59 C58 C57 -174.8(3) . . . . ?
C60 C65 C64 C63 -0.3(4) . . . . ?
C60 C65 B16 N15 -113.8(2) . . . . ?
C60 C65 B16 C17 127.4(2) . . . . ?
C60 C65 B16 C54 0.9(3) . . . . ?
C30 N12 C11 N15 179.3(2) . . . . ?
C30 N12 C11 B10 0.7(4) . . . . ?
C30 N12 C13 C14 -179.7(2) . . . . ?
C30 C31 C32 C33 0.1(4) . . . . ?
C30 C31 C36 C38 145.4(3) . . . . ?
C30 C31 C36 C37 -91.7(3) . . . . ?
C30 C35 C34 C33 -2.1(4) . . . . ?
C30 C35 C39 C41 82.8(3) . . . . ?
C30 C35 C39 C40 -154.8(3) . . . . ?
C8 N9 C17 N6 0.8(3) . . . . ?
C8 N9 C17 B16 -174.5(2) . . . . ?
C8 N9 B10 C11 -176.2(2) . . . . ?
C8 N9 B10 C42 56.4(3) . . . . ?
C8 N9 B10 C48 -51.6(3) . . . . ?
C65 C60 C61 C62 -0.7(4) . . . . ?
C65 C64 C63 C62 -0.1(4) . . . . ?
C23 C18 C19 C20 -3.1(4) . . . . ?
C23 C18 C19 C24 172.9(3) . . . . ?
C23 C22 C21 C20 -0.9(4) . . . . ?
C14 N15 C11 N12 0.7(3) . . . . ?
C14 N15 C11 B10 179.4(2) . . . . ?
C14 N15 B16 C17 -173.0(2) . . . . ?
C14 N15 B16 C54 -45.1(3) . . . . ?
C14 N15 B16 C65 62.4(3) . . . . ?
C7 N6 C17 N9 -1.0(3) . . . . ?
C7 N6 C17 B16 174.1(2) . . . . ?
C7 N6 C18 C23 -92.9(3) . . . . ?
C7 N6 C18 C19 83.0(3) . . . . ?
C18 N6 C17 N9 174.2(2) . . . . ?
C18 N6 C17 B16 -10.8(4) . . . . ?
C18 N6 C7 C8 -174.7(2) . . . . ?
C18 C23 C22 C21 -1.2(4) . . . . ?
C18 C23 C27 C29 91.0(3) . . . . ?
C18 C23 C27 C28 -145.5(2) . . . . ?
C18 C19 C20 C21 0.9(4) . . . . ?
C18 C19 C24 C26 148.6(3) . . . . ?
C18 C19 C24 C25 -88.5(3) . . . . ?
C58 C59 C54 C55 -2.0(4) . . . . ?
C58 C59 C54 B16 -178.2(2) . . . . ?
C58 C59 C60 C65 178.7(3) . . . . ?
C58 C59 C60 C61 1.4(4) . . . . ?
C13 N12 C11 N15 -0.5(3) . . . . ?
C13 N12 C11 B10 -179.1(2) . . . . ?
C13 N12 C30 C31 83.4(3) . . . . ?
C13 N12 C30 C35 -92.6(3) . . . . ?
C22 C23 C18 N6 178.9(2) . . . . ?
C22 C23 C18 C19 3.2(4) . . . . ?
C22 C23 C27 C29 -84.4(3) . . . . ?
C22 C23 C27 C28 39.1(3) . . . . ?
C35 C34 C33 C32 -0.1(4) . . . . ?
C27 C23 C18 N6 3.3(4) . . . . ?
C27 C23 C18 C19 -172.4(2) . . . . ?
C27 C23 C22 C21 174.5(2) . . . . ?
C19 C20 C21 C22 1.0(4) . . . . ?
C61 C60 C65 C64 0.8(4) . . . . ?
C61 C60 C65 B16 175.8(2) . . . . ?
C61 C62 C63 C64 0.2(4) . . . . ?
C42 C43 C44 C45 -0.7(6) . . . . ?
C42 C47 C46 C45 -2.4(5) . . . . ?
C48 C53 C47 C42 1.0(3) . . . . ?
C48 C53 C47 C46 -174.0(3) . . . . ?
C48 C53 C52 C51 2.2(5) . . . . ?
C48 C49 C50 C51 0.6(5) . . . . ?
C55 C54 B16 N15 -61.4(3) . . . . ?
C55 C54 B16 C17 59.7(4) . . . . ?
C55 C54 B16 C65 -175.3(3) . . . . ?
C55 C56 C57 C58 -0.5(4) . . . . ?
C64 C65 B16 N15 60.3(3) . . . . ?
C64 C65 B16 C17 -58.5(4) . . . . ?
C64 C65 B16 C54 175.0(3) . . . . ?
C63 C62 C61 C60 0.3(4) . . . . ?
C20 C19 C24 C26 -35.6(4) . . . . ?
C20 C19 C24 C25 87.3(3) . . . . ?
C34 C35 C39 C41 -92.5(3) . . . . ?
C34 C35 C39 C40 30.0(4) . . . . ?
C34 C33 C32 C31 1.2(4) . . . . ?
C32 C31 C30 N12 -178.2(2) . . . . ?
C32 C31 C30 C35 -2.4(4) . . . . ?
C32 C31 C36 C38 -38.2(4) . . . . ?
C32 C31 C36 C37 84.6(3) . . . . ?
C39 C35 C34 C33 173.3(3) . . . . ?
C36 C31 C30 N12 -1.8(4) . . . . ?
C36 C31 C30 C35 174.0(2) . . . . ?
C36 C31 C32 C33 -176.5(3) . . . . ?
C24 C19 C20 C21 -175.1(3) . . . . ?
C2 O1 C5 C4 15.8(4) . . . . ?
C2 O1 C5 C4A -27.9(5) . . . . ?
C2 C3 C4 C5 38.8(4) . . . . ?
C2 C3 C4A C5 -26.7(7) . . . . ?
C53 C48 C49 C50 1.3(4) . . . . ?
C53 C48 B10 N9 117.3(2) . . . . ?
C53 C48 B10 C11 -123.7(2) . . . . ?
C53 C48 B10 C42 2.5(3) . . . . ?
C53 C47 C46 C45 172.2(3) . . . . ?
C53 C52 C51 C50 -0.2(6) . . . . ?
C49 C48 C53 C47 172.7(3) . . . . ?
C49 C48 C53 C52 -2.7(4) . . . . ?
C49 C48 B10 N9 -56.9(4) . . . . ?
C49 C48 B10 C11 62.1(4) . . . . ?
C49 C48 B10 C42 -171.7(3) . . . . ?
C49 C50 C51 C52 -1.2(6) . . . . ?
C67 O66 C70 C69 -16.8(4) . . . . ?
C67 O66 C70 C69A 22.4(16) . . . . ?
C67 C68 C69 C70 -35.7(5) . . . . ?
C67 C68 C69A C70 24(2) . . . . ?
B16 N15 C11 N12 177.2(2) . . . . ?
B16 N15 C11 B10 -4.1(4) . . . . ?
B16 N15 C14 C13 -177.5(2) . . . . ?
B16 C54 C55 C56 176.2(3) . . . . ?
B16 C65 C64 C63 -174.0(3) . . . . ?
C5 O1 C2 C3 10.3(3) . . . . ?
C70 O66 C67 C68 -6.6(4) . . . . ?
B10 N9 C17 N6 -174.2(2) . . . . ?
B10 N9 C17 B16 10.5(4) . . . . ?
B10 N9 C8 C7 175.1(2) . . . . ?
B10 C42 C43 C44 -173.2(3) . . . . ?
B10 C42 C47 C53 0.8(3) . . . . ?
B10 C42 C47 C46 176.2(3) . . . . ?
B10 C48 C53 C47 -2.3(3) . . . . ?
B10 C48 C53 C52 -177.8(3) . . . . ?
B10 C48 C49 C50 175.0(3) . . . . ?
C43 C42 B10 N9 57.3(4) . . . . ?
C43 C42 B10 C11 -63.7(4) . . . . ?
C43 C42 B10 C48 171.4(3) . . . . ?
C43 C42 C47 C53 -173.6(3) . . . . ?
C43 C42 C47 C46 1.8(4) . . . . ?
C47 C42 B10 N9 -116.1(3) . . . . ?
C47 C42 B10 C11 122.9(3) . . . . ?
C47 C42 B10 C48 -1.9(3) . . . . ?
C47 C42 C43 C44 -0.3(5) . . . . ?
C47 C53 C52 C51 -172.4(3) . . . . ?
C52 C53 C47 C42 176.1(3) . . . . ?
C52 C53 C47 C46 1.0(6) . . . . ?
C69 C70 C69A C68 66.3(16) . . . . ?
C69 C68 C69A C70 -64.3(13) . . . . ?
C46 C45 C44 C43 0.1(6) . . . . ?
C44 C45 C46 C47 1.4(6) . . . . ?
C4 C5 C4A C3 -63.6(6) . . . . ?
C4 C3 C4A C5 58.0(5) . . . . ?
C4A C5 C4 C3 62.0(6) . . . . ?
C4A C3 C4 C5 -67.3(6) . . . . ?
C69A C70 C69 C68 -63.9(12) . . . . ?
C69A C68 C69 C70 65.8(14) . . . . ?

loop_
_twin_individual_id
_twin_individual_mass_fraction_refined
1 0.9919(5)
2 0.0081(5)
